data_7020084
loop_
_publ_author_name
'de Bettencourt-Dias, Ana'
'Bauer, Sebastian'
'Viswanathan, Subha'
'Maull, Brandi C.'
'Ako, Ayuk M.'

_publ_section_title
;
 Unusual nitro-coordination of europium(iii) and terbium(iii) with
 pyridinyl ligands.
;
_journal_issue 36
_journal_name_full 'Dalton transactions (Cambridge, England : 2003)'
_journal_page_first 11212
_journal_page_last 11218
_journal_paper_doi 10.1039/c2dt31308a
_journal_volume 41
_journal_year 2012
_chemical_formula_sum 'C10 H7 N3 O2'
_chemical_formula_weight 201.18
_chemical_name_systematic
;
?
;
_space_group_IT_number 14
_symmetry_cell_setting monoclinic
_symmetry_space_group_name_Hall '-P 2yn'
_symmetry_space_group_name_H-M 'P 1 21/n 1'
_atom_sites_solution_hydrogens geom
_atom_sites_solution_primary direct
_atom_sites_solution_secondary difmap
_audit_creation_method SHELXL-97
_cell_angle_alpha 90.00
_cell_angle_beta 92.925(2)
_cell_angle_gamma 90.00
_cell_formula_units_Z 4
_cell_length_a 3.7128(3)
_cell_length_b 11.7806(8)
_cell_length_c 19.9856(14)
_cell_measurement_reflns_used 572
_cell_measurement_temperature 100(2)
_cell_measurement_theta_max 30.50
_cell_measurement_theta_min 5.54
_cell_volume 873.01(11)
_computing_cell_refinement 'Bruker SMART'
_computing_data_collection 'Bruker SMART'
_computing_data_reduction 'Bruker SAINT'
_computing_molecular_graphics 'Bruker SHELXTL'
_computing_publication_material 'Bruker SHELXTL'
_computing_structure_refinement 'SHELXL-97 (Sheldrick, 1997)'
_computing_structure_solution 'SHELXS-97 (Sheldrick, 1990)'
_diffrn_ambient_temperature 100(2)
_diffrn_detector_area_resol_mean 8.3
_diffrn_measured_fraction_theta_full 0.939
_diffrn_measured_fraction_theta_max 0.939
_diffrn_measurement_device_type 'APEX CCD detector'
_diffrn_measurement_method 'Phi and omega scans'
_diffrn_radiation_monochromator graphite
_diffrn_radiation_source 'fine-focus sealed tube'
_diffrn_radiation_type MoK\a
_diffrn_radiation_wavelength 0.71073
_diffrn_reflns_av_R_equivalents 0.0243
_diffrn_reflns_av_sigmaI/netI 0.0304
_diffrn_reflns_limit_h_max 4
_diffrn_reflns_limit_h_min -3
_diffrn_reflns_limit_k_max 14
_diffrn_reflns_limit_k_min -7
_diffrn_reflns_limit_l_max 23
_diffrn_reflns_limit_l_min -22
_diffrn_reflns_number 3218
_diffrn_reflns_theta_full 25.00
_diffrn_reflns_theta_max 25.00
_diffrn_reflns_theta_min 5.54
_diffrn_standards_decay_% 0.001
_exptl_absorpt_coefficient_mu 0.111
_exptl_absorpt_correction_T_max 0.9857
_exptl_absorpt_correction_T_min 0.8079
_exptl_absorpt_correction_type multi-scan
_exptl_absorpt_process_details 'SADABS SHELXL-97 (Sheldrick, 2001)'
_exptl_crystal_colour colourless
_exptl_crystal_density_diffrn 1.531
_exptl_crystal_density_method 'not measured'
_exptl_crystal_description needle
_exptl_crystal_F_000 416
_exptl_crystal_size_max 0.20
_exptl_crystal_size_mid 0.13
_exptl_crystal_size_min 0.13
_refine_diff_density_max 0.213
_refine_diff_density_min -0.215
_refine_diff_density_rms 0.044
_refine_ls_extinction_coef 0.015(5)
_refine_ls_extinction_expression Fc^*^=kFc[1+0.001xFc^2^\l^3^/sin(2\q)]^-1/4^
_refine_ls_extinction_method SHELXL
_refine_ls_goodness_of_fit_ref 0.915
_refine_ls_hydrogen_treatment refall
_refine_ls_matrix_type full
_refine_ls_number_parameters 165
_refine_ls_number_reflns 1453
_refine_ls_number_restraints 0
_refine_ls_restrained_S_all 0.915
_refine_ls_R_factor_all 0.0393
_refine_ls_R_factor_gt 0.0338
_refine_ls_shift/su_max 0.000
_refine_ls_shift/su_mean 0.000
_refine_ls_structure_factor_coef Fsqd
_refine_ls_weighting_details 'calc w=1/[\s^2^(Fo^2^)+(0.0873P)^2^+0.0836P] where P=(Fo^2^+2Fc^2^)/3'
_refine_ls_weighting_scheme calc
_refine_ls_wR_factor_gt 0.0987
_refine_ls_wR_factor_ref 0.1056
_reflns_number_gt 1269
_reflns_number_total 1453
_reflns_threshold_expression >2\s(I)
_cod_data_source_file c2dt31308a.txt
_cod_data_source_block abd032_0m
_cod_depositor_comments
;

2018-02-22
Z value and formula fixed to values more according to usual
chemical conventions.                 miguel
;
_cod_original_formula_sum 'C20 H14 N6 O4'
_cod_original_formula_weight 402.37
_cod_original_formula_units_Z 2
_cod_original_sg_symbol_H-M P21/n
_cod_database_code 7020084

loop_
_symmetry_equiv_pos_as_xyz
'x, y, z'
'-x+1/2, y+1/2, -z+1/2'
'-x, -y, -z'
'x-1/2, -y-1/2, z-1/2'

loop_
_atom_site_label
_atom_site_type_symbol
_atom_site_fract_x
_atom_site_fract_y
_atom_site_fract_z
_atom_site_U_iso_or_equiv
_atom_site_adp_type
_atom_site_occupancy
_atom_site_symmetry_multiplicity
_atom_site_calc_flag
H1 H 0.355(4) 0.3595(13) -0.1353(8) 0.020(4) Uiso 1 1 d
H2 H 0.298(4) 0.1736(12) -0.1730(8) 0.024(4) Uiso 1 1 d
H3 H 0.509(4) 0.0225(14) -0.0997(8) 0.029(4) Uiso 1 1 d
H4 H 0.768(4) 0.0770(14) 0.0082(9) 0.027(4) Uiso 1 1 d
H7 H 0.839(4) 0.4541(14) 0.0454(9) 0.028(4) Uiso 1 1 d
H8 H 1.117(4) 0.5038(14) 0.1510(7) 0.022(4) Uiso 1 1 d
H9 H 1.271(4) 0.3538(13) 0.2279(8) 0.023(4) Uiso 1 1 d
C1 C 0.4321(4) 0.29943(12) -0.10765(7) 0.0218(4) Uani 1 1 d
C2 C 0.4014(4) 0.18825(12) -0.12914(7) 0.0227(4) Uani 1 1 d
C3 C 0.5245(4) 0.10300(12) -0.08641(7) 0.0225(3) Uani 1 1 d
C4 C 0.6729(4) 0.13260(12) -0.02401(7) 0.0203(4) Uani 1 1 d
C5 C 0.6917(3) 0.24660(10) -0.00593(6) 0.0173(3) Uani 1 1 d
C6 C 0.8488(3) 0.28227(11) 0.06059(6) 0.0175(3) Uani 1 1 d
C7 C 0.9091(4) 0.39693(12) 0.07659(7) 0.0204(3) Uani 1 1 d
C8 C 1.0669(4) 0.42473(12) 0.13842(7) 0.0218(3) Uani 1 1 d
C9 C 1.1599(4) 0.33958(11) 0.18401(7) 0.0205(4) Uani 1 1 d
C10 C 1.0838(4) 0.23035(11) 0.16287(6) 0.0182(3) Uani 1 1 d
N1 N 0.5733(3) 0.33064(9) -0.04757(6) 0.0214(3) Uani 1 1 d
N2 N 0.9342(3) 0.19902(9) 0.10467(5) 0.0180(3) Uani 1 1 d
N3 N 1.1742(3) 0.13502(10) 0.20981(5) 0.0206(3) Uani 1 1 d
O1 O 1.0378(3) 0.04204(8) 0.19905(5) 0.0297(3) Uani 1 1 d
O2 O 1.3845(3) 0.15663(8) 0.25785(5) 0.0289(3) Uani 1 1 d

loop_
_atom_site_aniso_label
_atom_site_aniso_U_11
_atom_site_aniso_U_22
_atom_site_aniso_U_33
_atom_site_aniso_U_23
_atom_site_aniso_U_13
_atom_site_aniso_U_12
C1 0.0185(8) 0.0301(8) 0.0170(7) 0.0052(6) 0.0014(5) 0.0020(6)
C2 0.0168(7) 0.0355(8) 0.0160(7) -0.0006(6) 0.0034(5) -0.0032(6)
C3 0.0230(8) 0.0261(7) 0.0189(7) -0.0022(6) 0.0056(5) -0.0028(6)
C4 0.0192(8) 0.0241(7) 0.0179(7) 0.0023(6) 0.0041(5) 0.0011(5)
C5 0.0129(7) 0.0239(7) 0.0157(7) 0.0013(5) 0.0059(5) 0.0000(5)
C6 0.0133(7) 0.0221(7) 0.0176(7) 0.0013(5) 0.0054(5) 0.0000(5)
C7 0.0187(8) 0.0226(7) 0.0200(7) 0.0023(6) 0.0034(5) 0.0006(5)
C8 0.0198(8) 0.0220(7) 0.0238(7) -0.0026(5) 0.0043(6) -0.0019(5)
C9 0.0165(8) 0.0274(7) 0.0180(7) -0.0034(6) 0.0035(6) -0.0009(5)
C10 0.0151(7) 0.0248(7) 0.0152(7) -0.0005(5) 0.0039(5) 0.0007(5)
N1 0.0194(6) 0.0256(6) 0.0191(6) 0.0034(5) 0.0013(5) 0.0007(4)
N2 0.0154(6) 0.0228(6) 0.0162(6) -0.0007(4) 0.0038(4) 0.0009(4)
N3 0.0225(7) 0.0256(6) 0.0140(6) -0.0001(4) 0.0026(5) 0.0024(5)
O1 0.0407(7) 0.0220(5) 0.0260(6) 0.0020(4) -0.0020(5) -0.0018(4)
O2 0.0331(7) 0.0348(6) 0.0178(5) 0.0015(4) -0.0062(4) 0.0014(4)

loop_
_atom_type_symbol
_atom_type_description
_atom_type_scat_dispersion_real
_atom_type_scat_dispersion_imag
_atom_type_scat_source
C C 0.0033 0.0016 'International Tables Vol C Tables 4.2.6.8 and 6.1.1.4'
H H 0.0000 0.0000 'International Tables Vol C Tables 4.2.6.8 and 6.1.1.4'
N N 0.0061 0.0033 'International Tables Vol C Tables 4.2.6.8 and 6.1.1.4'
O O 0.0106 0.0060 'International Tables Vol C Tables 4.2.6.8 and 6.1.1.4'

loop_
_geom_angle_atom_site_label_1
_geom_angle_atom_site_label_2
_geom_angle_atom_site_label_3
_geom_angle
N1 C1 C2 124.22(13)
N1 C1 H1 114.7(10)
C2 C1 H1 121.1(10)
C1 C2 C3 118.55(13)
C1 C2 H2 118.7(9)
C3 C2 H2 122.8(9)
C2 C3 C4 118.60(13)
C2 C3 H3 121.3(10)
C4 C3 H3 120.1(10)
C3 C4 C5 119.35(13)
C3 C4 H4 122.8(10)
C5 C4 H4 117.8(10)
N1 C5 C4 122.43(13)
N1 C5 C6 116.38(11)
C4 C5 C6 121.19(12)
N2 C6 C7 121.52(13)
N2 C6 C5 116.66(11)
C7 C6 C5 121.82(12)
C8 C7 C6 119.21(13)
C8 C7 H7 120.8(10)
C6 C7 H7 120.0(10)
C7 C8 C9 119.80(13)
C7 C8 H8 121.5(9)
C9 C8 H8 118.7(9)
C10 C9 C8 115.67(13)
C10 C9 H9 120.8(9)
C8 C9 H9 123.5(9)
N2 C10 C9 127.10(13)
N2 C10 N3 114.60(11)
C9 C10 N3 118.30(12)
C1 N1 C5 116.85(12)
C10 N2 C6 116.68(12)
O1 N3 O2 124.26(11)
O1 N3 C10 119.13(12)
O2 N3 C10 116.61(11)

loop_
_geom_bond_atom_site_label_1
_geom_bond_atom_site_label_2
_geom_bond_distance
C1 N1 1.3370(18)
C1 C2 1.381(2)
C1 H1 0.934(16)
C2 C3 1.381(2)
C2 H2 0.954(17)
C3 C4 1.382(2)
C3 H3 0.986(17)
C4 C5 1.3916(19)
C4 H4 0.971(18)
C5 N1 1.3524(17)
C5 C6 1.4848(19)
C6 N2 1.3454(18)
C6 C7 1.4035(19)
C7 C8 1.380(2)
C7 H7 0.945(17)
C8 C9 1.387(2)
C8 H8 0.980(16)
C9 C10 1.3791(18)
C9 H9 0.965(17)
C10 N2 1.3159(18)
C10 N3 1.4907(17)
N3 O1 1.2212(15)
N3 O2 1.2327(16)
